data_4312791
loop_
_publ_author_name
'Bidyut Kumar Santra'
'Ben-Jie Liaw'
'Chiu-Mine Hung'
'C. W. Liu'
'Ju-Chun Wang'

_publ_section_title
;
 Syntheses, Solid-State Structures, and Solution Studies by VT 31P NMR of
 [Zn{Se2P(OEt)2}2]\\infty and [Zn2{Se2P(OiPr)2}4]
;
_journal_name_full 'Inorganic Chemistry'
_journal_page_first 8866
_journal_page_last 8871
_journal_paper_doi 10.1021/ic034845y
_journal_volume 42
_journal_year 2003
_chemical_formula_sum 'C24 H56 O8 P4 Se8 Zn2'
_chemical_formula_weight 1358.99
_chemical_name_systematic
; 
 ? 
;
_space_group_IT_number 15
_symmetry_cell_setting monoclinic
_symmetry_space_group_name_Hall '-C 2yc'
_symmetry_space_group_name_H-M 'C 1 2/c 1'
_atom_sites_solution_hydrogens geom
_atom_sites_solution_primary direct
_atom_sites_solution_secondary difmap
_audit_creation_method SHELXL-97
_cell_angle_alpha 90.00
_cell_angle_beta 99.46(5)
_cell_angle_gamma 90.00
_cell_formula_units_Z 4
_cell_length_a 11.239(8)
_cell_length_b 17.396(13)
_cell_length_c 25.915(13)
_cell_measurement_temperature 298(2)
_cell_volume 4998(6)
_computing_cell_refinement 'Bruker SMART'
_computing_data_collection 'Bruker SMART'
_computing_data_reduction 'Bruker SAINT'
_computing_molecular_graphics 'Bruker SHELXTL'
_computing_publication_material 'Bruker SHELXTL'
_computing_structure_refinement 'SHELXL-97 (Sheldrick, 1997)'
_computing_structure_solution 'SHELXS-97 (Sheldrick, 1990)'
_diffrn_ambient_temperature 298(2)
_diffrn_measured_fraction_theta_full 0.938
_diffrn_measured_fraction_theta_max 0.938
_diffrn_measurement_device_type 'CCD area detector'
_diffrn_measurement_method 'phi and omega scans'
_diffrn_radiation_monochromator graphite
_diffrn_radiation_source 'fine-focus sealed tube'
_diffrn_radiation_type MoK\a
_diffrn_radiation_wavelength 0.71073
_diffrn_reflns_av_R_equivalents 0.0582
_diffrn_reflns_av_sigmaI/netI 0.0876
_diffrn_reflns_limit_h_max 6
_diffrn_reflns_limit_h_min -13
_diffrn_reflns_limit_k_max 20
_diffrn_reflns_limit_k_min -16
_diffrn_reflns_limit_l_max 27
_diffrn_reflns_limit_l_min -30
_diffrn_reflns_number 8800
_diffrn_reflns_theta_full 25.02
_diffrn_reflns_theta_max 25.02
_diffrn_reflns_theta_min 2.18
_exptl_absorpt_coefficient_mu 6.948
_exptl_absorpt_correction_T_max 0.9531
_exptl_absorpt_correction_T_min 0.7124
_exptl_absorpt_correction_type empirical
_exptl_crystal_colour colorless
_exptl_crystal_density_diffrn 1.806
_exptl_crystal_density_meas 0
_exptl_crystal_density_method 'not measured'
_exptl_crystal_description block
_exptl_crystal_F_000 2624
_exptl_crystal_size_max 0.4
_exptl_crystal_size_mid 0.2
_exptl_crystal_size_min 0.1
_refine_diff_density_max 0.622
_refine_diff_density_min -0.426
_refine_diff_density_rms 0.099
_refine_ls_extinction_method none
_refine_ls_goodness_of_fit_ref 1.024
_refine_ls_hydrogen_treatment mixed
_refine_ls_matrix_type full
_refine_ls_number_parameters 208
_refine_ls_number_reflns 4151
_refine_ls_number_restraints 6
_refine_ls_restrained_S_all 1.033
_refine_ls_R_factor_all 0.1477
_refine_ls_R_factor_gt 0.0669
_refine_ls_shift/su_max 0.004
_refine_ls_shift/su_mean 0.000
_refine_ls_structure_factor_coef Fsqd
_refine_ls_weighting_details 'calc w=1/[\s^2^(Fo^2^)+(0.0730P)^2^+12.5201P] where P=(Fo^2^+2Fc^2^)/3'
_refine_ls_weighting_scheme calc
_refine_ls_wR_factor_gt 0.1431
_refine_ls_wR_factor_ref 0.1731
_reflns_number_gt 2114
_reflns_number_total 4151
_reflns_threshold_expression >2sigma(I)
_cod_data_source_file ic034845ysi20030718_044519_2.cif
_cod_data_source_block 2
_cod_depositor_comments
;
The following automatic conversions were performed:

'_symmetry_cell_setting' value 'Monoclinic' changed to 'monoclinic'
according to the built-in table from CIF Core dictionary named
'cif_core.dic' version 2.4.1 from 2010-06-29.

Automatic conversion script
Id: cif_fix_values 1646 2011-03-28 12:23:43Z adriana 
;
_cod_database_code 4312791

loop_
_symmetry_equiv_pos_as_xyz
'x, y, z'
'-x, y, -z+1/2'
'x+1/2, y+1/2, z'
'-x+1/2, y+1/2, -z+1/2'
'-x, -y, -z'
'x, -y, z-1/2'
'-x+1/2, -y+1/2, -z'
'x+1/2, -y+1/2, z-1/2'

loop_
_atom_site_label
_atom_site_type_symbol
_atom_site_fract_x
_atom_site_fract_y
_atom_site_fract_z
_atom_site_U_iso_or_equiv
_atom_site_adp_type
_atom_site_occupancy
_atom_site_symmetry_multiplicity
_atom_site_calc_flag
_atom_site_refinement_flags
_atom_site_disorder_assembly
_atom_site_disorder_group
Zn1 Zn 0.46297(12) 0.13623(7) 0.32911(5) 0.0747(4) Uani 1 1 d . . .
Se1 Se 0.56668(12) 0.25076(7) 0.37065(5) 0.0904(4) Uani 1 1 d . . .
Se2 Se 0.35243(13) 0.12437(8) 0.40600(5) 0.0989(5) Uani 1 1 d . . .
Se3 Se 0.32000(11) 0.17414(7) 0.25281(5) 0.0889(5) Uani 1 1 d . . .
Se4 Se 0.41046(13) 0.02330(7) 0.16948(5) 0.0940(5) Uani 1 1 d . . .
P1 P 0.4757(3) 0.21488(18) 0.43352(12) 0.0809(9) Uani 1 1 d . . .
P2 P 0.2792(3) 0.06771(18) 0.21255(14) 0.0868(10) Uani 1 1 d . . .
O1 O 0.4152(8) 0.2835(5) 0.4588(3) 0.105(3) Uani 1 1 d . . .
O2 O 0.5646(8) 0.1926(5) 0.4840(3) 0.107(3) Uani 1 1 d . . .
O3 O 0.2544(11) 0.0088(6) 0.2551(5) 0.148(4) Uani 1 1 d . . .
O4 O 0.1635(10) 0.0774(7) 0.1726(6) 0.195(7) Uani 1 1 d D . .
C1 C 0.3365(13) 0.3403(8) 0.4286(6) 0.107(4) Uani 1 1 d . . .
H1A H 0.3484 0.3389 0.3920 0.128 Uiso 1 1 calc R . .
C2 C 0.372(2) 0.4132(12) 0.4506(11) 0.288(18) Uani 1 1 d . . .
H2A H 0.3236 0.4526 0.4318 0.431 Uiso 1 1 calc R . .
H2B H 0.4557 0.4221 0.4481 0.431 Uiso 1 1 calc R . .
H2C H 0.3625 0.4141 0.4867 0.431 Uiso 1 1 calc R . .
C3 C 0.2134(18) 0.3251(14) 0.4314(11) 0.233(12) Uani 1 1 d . . .
H3A H 0.1633 0.3625 0.4111 0.350 Uiso 1 1 calc R . .
H3B H 0.2013 0.3278 0.4672 0.350 Uiso 1 1 calc R . .
H3C H 0.1925 0.2746 0.4179 0.350 Uiso 1 1 calc R . .
C4 C 0.6238(15) 0.1202(8) 0.4938(7) 0.121(5) Uani 1 1 d . . .
H4A H 0.5876 0.0823 0.4679 0.145 Uiso 1 1 calc R . .
C5 C 0.605(3) 0.0969(18) 0.5467(12) 0.33(2) Uani 1 1 d . . .
H5A H 0.5199 0.0906 0.5469 0.500 Uiso 1 1 calc R . .
H5B H 0.6361 0.1359 0.5715 0.500 Uiso 1 1 calc R . .
H5C H 0.6456 0.0492 0.5560 0.500 Uiso 1 1 calc R . .
C6 C 0.750(2) 0.1285(13) 0.4916(11) 0.234(12) Uani 1 1 d . . .
H6A H 0.7605 0.1429 0.4568 0.350 Uiso 1 1 calc R . .
H6B H 0.7909 0.0806 0.5007 0.350 Uiso 1 1 calc R . .
H6C H 0.7844 0.1677 0.5157 0.350 Uiso 1 1 calc R . .
C7 C 0.274(2) -0.0700(12) 0.2584(8) 0.168(8) Uani 1 1 d . . .
H7A H 0.3498 -0.0814 0.2463 0.201 Uiso 1 1 calc R . .
C8 C 0.279(3) -0.0964(16) 0.3044(12) 0.32(2) Uani 1 1 d . . .
H8A H 0.2973 -0.1504 0.3044 0.483 Uiso 1 1 calc R . .
H8B H 0.2034 -0.0887 0.3160 0.483 Uiso 1 1 calc R . .
H8C H 0.3417 -0.0701 0.3275 0.483 Uiso 1 1 calc R . .
C9 C 0.186(4) -0.1080(17) 0.2282(13) 0.43(3) Uani 1 1 d . . .
H9A H 0.2012 -0.1622 0.2311 0.642 Uiso 1 1 calc R . .
H9B H 0.1819 -0.0923 0.1925 0.642 Uiso 1 1 calc R . .
H9C H 0.1100 -0.0970 0.2393 0.642 Uiso 1 1 calc R . .
C10 C 0.055(2) 0.1123(17) 0.1667(9) 0.31(2) Uani 1 1 d D . .
H10A H 0.0239 0.1110 0.1999 0.377 Uiso 1 1 calc R . .
C11 C -0.021(3) 0.059(2) 0.127(2) 0.66(6) Uani 1 1 d D . .
H11A H -0.0494 0.0169 0.1456 0.988 Uiso 1 1 calc R . .
H11B H 0.0277 0.0406 0.1030 0.988 Uiso 1 1 calc R . .
H11C H -0.0884 0.0874 0.1091 0.988 Uiso 1 1 calc R . .
C12 C 0.047(3) 0.1903(17) 0.1464(18) 0.39(3) Uani 1 1 d D . .
H12A H 0.1166 0.2189 0.1624 0.579 Uiso 1 1 calc R . .
H12B H -0.0246 0.2144 0.1541 0.579 Uiso 1 1 calc R . .
H12C H 0.0449 0.1890 0.1092 0.579 Uiso 1 1 calc R . .

loop_
_atom_site_aniso_label
_atom_site_aniso_U_11
_atom_site_aniso_U_22
_atom_site_aniso_U_33
_atom_site_aniso_U_23
_atom_site_aniso_U_13
_atom_site_aniso_U_12
Zn1 0.0882(9) 0.0662(8) 0.0650(9) -0.0077(6) -0.0015(6) 0.0028(6)
Se1 0.1096(10) 0.0749(8) 0.0881(9) -0.0151(7) 0.0203(7) -0.0228(7)
Se2 0.1054(10) 0.1093(11) 0.0823(9) -0.0006(8) 0.0164(7) -0.0294(8)
Se3 0.0990(9) 0.0722(8) 0.0883(9) -0.0018(7) -0.0059(7) 0.0185(6)
Se4 0.1268(11) 0.0678(8) 0.0842(9) -0.0134(7) 0.0078(8) -0.0222(7)
P1 0.100(2) 0.071(2) 0.069(2) -0.0052(16) 0.0034(17) 0.0017(17)
P2 0.085(2) 0.067(2) 0.101(3) 0.0113(18) -0.0075(18) -0.0117(16)
O1 0.148(7) 0.095(6) 0.071(5) -0.007(5) 0.016(5) 0.022(6)
O2 0.147(7) 0.072(6) 0.088(6) -0.003(5) -0.020(5) 0.007(5)
O3 0.203(11) 0.090(7) 0.172(11) 0.011(7) 0.087(9) -0.016(8)
O4 0.123(9) 0.130(9) 0.287(16) -0.056(10) -0.101(10) 0.015(7)
C1 0.113(11) 0.102(11) 0.102(11) 0.025(9) 0.008(8) 0.031(9)
C2 0.34(3) 0.096(16) 0.37(4) -0.050(19) -0.12(3) 0.083(19)
C3 0.134(17) 0.20(2) 0.36(4) 0.10(2) 0.032(19) 0.051(16)
C4 0.119(12) 0.082(10) 0.140(14) -0.013(9) -0.044(10) 0.002(9)
C5 0.32(4) 0.38(5) 0.30(4) 0.24(3) 0.05(3) 0.14(3)
C6 0.18(2) 0.17(2) 0.33(4) 0.01(2) -0.01(2) 0.065(17)
C7 0.22(2) 0.142(18) 0.130(16) 0.077(14) -0.006(14) -0.062(15)
C8 0.41(4) 0.24(3) 0.28(3) 0.13(3) -0.04(3) -0.19(3)
C9 0.67(8) 0.21(3) 0.32(4) 0.02(3) -0.19(5) -0.21(4)
C10 0.31(4) 0.38(5) 0.19(3) -0.07(3) -0.13(3) 0.10(4)
C11 0.34(5) 0.78(11) 0.69(8) -0.46(9) -0.41(6) 0.28(6)
C12 0.21(3) 0.31(5) 0.57(8) 0.15(5) -0.14(4) -0.06(3)

loop_
_atom_type_symbol
_atom_type_description
_atom_type_scat_dispersion_real
_atom_type_scat_dispersion_imag
_atom_type_scat_source
C C 0.0033 0.0016 'International Tables Vol C Tables 4.2.6.8 and 6.1.1.4'
H H 0.0000 0.0000 'International Tables Vol C Tables 4.2.6.8 and 6.1.1.4'
O O 0.0106 0.0060 'International Tables Vol C Tables 4.2.6.8 and 6.1.1.4'
P P 0.1023 0.0942 'International Tables Vol C Tables 4.2.6.8 and 6.1.1.4'
Zn Zn 0.2839 1.4301 'International Tables Vol C Tables 4.2.6.8 and 6.1.1.4'
Se Se -0.0929 2.2259 'International Tables Vol C Tables 4.2.6.8 and 6.1.1.4'

loop_
_geom_angle_atom_site_label_1
_geom_angle_atom_site_label_2
_geom_angle_atom_site_label_3
_geom_angle
_geom_angle_site_symmetry_1
_geom_angle_site_symmetry_3
_geom_angle_publ_flag
Se4 Zn1 Se3 122.80(7) 2_655 . ?
Se4 Zn1 Se1 114.50(9) 2_655 . ?
Se3 Zn1 Se1 109.79(8) . . ?
Se4 Zn1 Se2 106.61(7) 2_655 . ?
Se3 Zn1 Se2 108.65(8) . . ?
Se1 Zn1 Se2 88.85(6) . . ?
P1 Se1 Zn1 81.19(10) . . ?
P1 Se2 Zn1 80.05(11) . . ?
P2 Se3 Zn1 102.86(11) . . ?
P2 Se4 Zn1 98.80(11) . 2_655 ?
O2 P1 O1 95.8(5) . . ?
O2 P1 Se2 112.8(4) . . ?
O1 P1 Se2 113.4(4) . . ?
O2 P1 Se1 112.9(4) . . ?
O1 P1 Se1 112.8(4) . . ?
Se2 P1 Se1 108.85(15) . . ?
O4 P2 O3 108.6(8) . . ?
O4 P2 Se4 105.6(6) . . ?
O3 P2 Se4 110.5(5) . . ?
O4 P2 Se3 108.9(5) . . ?
O3 P2 Se3 105.8(5) . . ?
Se4 P2 Se3 117.22(15) . . ?
C1 O1 P1 123.8(8) . . ?
C4 O2 P1 125.8(8) . . ?
C7 O3 P2 130.2(12) . . ?
C10 O4 P2 141.0(14) . . ?
C2 C1 C3 111.2(19) . . ?
C2 C1 O1 106.3(13) . . ?
C3 C1 O1 110.8(14) . . ?
O2 C4 C6 109.8(15) . . ?
O2 C4 C5 105.8(17) . . ?
C6 C4 C5 111.1(18) . . ?
C8 C7 C9 107(2) . . ?
C8 C7 O3 113(3) . . ?
C9 C7 O3 111(2) . . ?
O4 C10 C12 117(3) . . ?
O4 C10 C11 101.5(17) . . ?
C12 C10 C11 109(2) . . ?

loop_
_geom_bond_atom_site_label_1
_geom_bond_atom_site_label_2
_geom_bond_distance
_geom_bond_site_symmetry_2
_geom_bond_publ_flag
Zn1 Se4 2.422(2) 2_655 ?
Zn1 Se3 2.425(2) . ?
Zn1 Se1 2.465(2) . ?
Zn1 Se2 2.524(2) . ?
Se1 P1 2.153(4) . ?
Se2 P1 2.141(4) . ?
Se3 P2 2.138(4) . ?
Se4 P2 2.135(4) . ?
Se4 Zn1 2.422(2) 2_655 ?
P1 O2 1.559(8) . ?
P1 O1 1.569(9) . ?
P2 O4 1.532(11) . ?
P2 O3 1.564(12) . ?
O1 C1 1.464(14) . ?
O2 C4 1.427(15) . ?
O3 C7 1.39(2) . ?
O4 C10 1.352(18) . ?
C1 C2 1.42(2) . ?
C1 C3 1.42(2) . ?
C4 C6 1.44(2) . ?
C4 C5 1.48(3) . ?
C7 C8 1.27(3) . ?
C7 C9 1.33(3) . ?
C10 C12 1.452(18) . ?
C10 C11 1.522(18) . ?
